data_9007874
loop_
_publ_author_name
'Penavic, M.'
'Jovanovski, G.'
'Grupce, O.'

_publ_section_title
;
 Structure of sodium thiosaccharinate monohydrate
;
_journal_name_full 'Acta Crystallographica, Section C'
_journal_page_first 2341
_journal_page_last 2344
_journal_paper_doi 10.1107/S0108270190003559
_journal_volume 46
_journal_year 1990
_chemical_formula_structural NaC7H4NO2S2.H2O
_chemical_formula_sum 'C7 H6 N Na O3 S2'
_space_group_IT_number 19
_symmetry_space_group_name_Hall 'P 2ac 2ab'
_symmetry_space_group_name_H-M 'P 21 21 21'
_cell_angle_alpha 90
_cell_angle_beta 90
_cell_angle_gamma 90
_cell_formula_units_Z 4
_cell_length_a 7.499
_cell_length_b 26.895
_cell_length_c 4.705
_cell_volume 948.931
_exptl_crystal_density_diffrn 1.675
_cod_original_formula_sum 'Na S2 O3 C7 N H6'
_cod_database_code 9007874

loop_
_symmetry_equiv_pos_as_xyz
x,y,z
-x,1/2+y,1/2-z
1/2+x,1/2-y,-z
1/2-x,-y,1/2+z

loop_
_atom_site_type_symbol
_atom_site_label
_atom_site_fract_x
_atom_site_fract_y
_atom_site_fract_z
_atom_site_U_iso_or_equiv
Na Na 0.68610 0.24620 0.00330 0.02880
S S1 0.41600 0.18180 0.49860 0.02190
S S2 0.87260 0.11160 0.25750 0.04520
O O1 0.43310 0.22090 0.71190 0.02820
O O2 0.26690 0.18880 0.31020 0.03080
C C1 0.41080 0.12260 0.65570 0.02100
C C2 0.28810 0.10110 0.83220 0.03180
C C3 0.32420 0.05330 0.92840 0.03880
C C4 0.47730 0.02870 0.84850 0.03650
C C5 0.59860 0.05070 0.67040 0.03440
C C6 0.56750 0.09830 0.57480 0.02610
C C7 0.67490 0.13090 0.38050 0.02840
N N 0.60540 0.17560 0.32840 0.02650
O O3w 0.44600 0.29780 0.18150 0.03440
H HC2 0.19200 0.11600 0.87600 0.50000
H HC3 0.24100 0.03600 0.05300 0.50000
H HC4 0.50800 -0.00700 0.90500 0.50000
H HC5 0.69400 0.03500 0.61600 0.50000
H H1O3w 0.41300 0.32400 0.06200 0.87000
H H2O3w 0.48400 0.31400 0.36000 0.87000

_database_code_amcsd 0010237
